data_8101704
loop_
_publ_author_name
'F. Sch\"ullner'
'G. Laus'
'K. Wurst'
'H. Schmidhammer'

_publ_section_title
;
Crystal structure of 17-(cyclopropylmethyl)-6,7-didehydro-4,5\a-
epoxy-3-hydroxy-14\b-(3-phenylpropyloxy)indolo[2,3:6,7]morphinan 
hydroiodide, (C~35~H~37~N~2~O~3~)I
;
_journal_issue 1
_journal_name_full 'Zeitschrift f\"ur Kristallographie - New Crystal Structures'
_journal_page_first 77
_journal_page_last 78
_journal_volume 220
_journal_year 2005
_chemical_formula_sum 'C35 H37 I N2 O3'
_chemical_formula_weight 660.57
_chemical_name_systematic
; 
17-(cyclopropylmethyl)-6,7-didehydro-4,5\a-epoxy-3-hydroxy-14\b-(3-
phenylpropyloxy)indolo[2,3:6,7]morphinan hydroiodide
;
_space_group_IT_number 4
_symmetry_cell_setting monoclinic
_symmetry_space_group_name_Hall 'P 2yb'
_symmetry_space_group_name_H-M 'P 1 21 1'
_atom_sites_solution_hydrogens geom
_atom_sites_solution_primary direct
_atom_sites_solution_secondary difmap
_audit_creation_method SHELXL-97
_cell_angle_alpha 90.00
_cell_angle_beta 96.528(2)
_cell_angle_gamma 90.00
_cell_formula_units_Z 2
_cell_length_a 9.8202(3)
_cell_length_b 8.4511(4)
_cell_length_c 18.0106(7)
_cell_measurement_temperature 233(2)
_cell_volume 1485.04(10)
_computing_data_collection 'Kappa CCD'
_computing_data_reduction 'DENZO and SCALEPACK'
_computing_structure_refinement 'SHELXL-97 (Sheldrick, 1997)'
_computing_structure_solution 'SHELXS-97 (Sheldrick, 1990)'
_diffrn_ambient_temperature 233(2)
_diffrn_measured_fraction_theta_full 1.000
_diffrn_measured_fraction_theta_max 1.000
_diffrn_measurement_device_type 'Nonius KappaCCD'
_diffrn_measurement_method 'phi- and omega-scans'
_diffrn_radiation_monochromator graphite
_diffrn_radiation_source 'fine-focus sealed tube'
_diffrn_radiation_type MoK\a
_diffrn_radiation_wavelength 0.71073
_diffrn_reflns_av_R_equivalents 0.0312
_diffrn_reflns_av_sigmaI/netI 0.0429
_diffrn_reflns_limit_h_max 10
_diffrn_reflns_limit_h_min -10
_diffrn_reflns_limit_k_max 9
_diffrn_reflns_limit_k_min -8
_diffrn_reflns_limit_l_max 19
_diffrn_reflns_limit_l_min -19
_diffrn_reflns_number 6805
_diffrn_reflns_theta_full 23.00
_diffrn_reflns_theta_max 23.00
_diffrn_reflns_theta_min 2.09
_diffrn_standards_decay_% 0
_exptl_absorpt_coefficient_mu 1.117
_exptl_absorpt_correction_type none
_exptl_crystal_colour colorless
_exptl_crystal_density_diffrn 1.477
_exptl_crystal_density_method 'not measured'
_exptl_crystal_description prism
_exptl_crystal_F_000 676
_exptl_crystal_size_max 0.21
_exptl_crystal_size_mid 0.12
_exptl_crystal_size_min 0.08
_refine_diff_density_max 0.828
_refine_diff_density_min -0.671
_refine_diff_density_rms 0.058
_refine_ls_abs_structure_details 'Flack H D (1983), Acta Cryst. A39, 876-881'
_refine_ls_abs_structure_Flack -0.03(2)
_refine_ls_extinction_method none
_refine_ls_goodness_of_fit_ref 1.078
_refine_ls_hydrogen_treatment 'mixed; refined at N1, N2 and O1'
_refine_ls_matrix_type full
_refine_ls_number_parameters 382
_refine_ls_number_reflns 3834
_refine_ls_number_restraints 4
_refine_ls_restrained_S_all 1.078
_refine_ls_R_factor_all 0.0337
_refine_ls_R_factor_gt 0.0304
_refine_ls_shift/su_max 0.048
_refine_ls_shift/su_mean 0.001
_refine_ls_structure_factor_coef Fsqd
_refine_ls_weighting_details 'calc w=1/[\s^2^(Fo^2^)+(0.0055P)^2^+2.0405P] where P=(Fo^2^+2Fc^2^)/3'
_refine_ls_weighting_scheme calc
_refine_ls_wR_factor_gt 0.0659
_refine_ls_wR_factor_ref 0.0680
_reflns_number_gt 3628
_reflns_number_total 3834
_reflns_threshold_expression >2sigma(I)
_cod_data_source_file 1267-1434.cff
_cod_data_source_block CCDC251557
_cod_original_sg_symbol_H-M P12(1)1
_cod_database_code 8101704

loop_
_symmetry_equiv_pos_as_xyz
'x, y, z'
'-x, y+1/2, -z'

loop_
_atom_site_label
_atom_site_type_symbol
_atom_site_fract_x
_atom_site_fract_y
_atom_site_fract_z
_atom_site_U_iso_or_equiv
_atom_site_adp_type
_atom_site_occupancy
_atom_site_symmetry_multiplicity
_atom_site_Wyckoff_symbol
_atom_site_calc_flag
_atom_site_refinement_flags
_atom_site_disorder_assembly
_atom_site_disorder_group
I1 I 1.24621(3) 1.38485(5) 0.384234(16) 0.04223(11) Uani 1 2 a d . . .
O1 O 1.0333(4) 0.7444(5) 0.4724(2) 0.0369(9) Uani 1 2 a d D . .
H1O H 1.051(8) 0.647(4) 0.479(5) 0.12(4) Uiso 1 2 a d D . .
O2 O 0.8853(4) 1.0231(5) 0.4196(2) 0.0282(11) Uani 1 2 a d . . .
O3 O 0.5030(3) 1.1786(4) 0.27599(17) 0.0296(8) Uani 1 2 a d . . .
N1 N 0.3570(4) 0.9715(5) 0.3522(2) 0.0328(10) Uani 1 2 a d D . .
H1N H 0.326(6) 1.066(4) 0.339(3) 0.06(2) Uiso 1 2 a d D . .
N2 N 0.9344(4) 1.2542(5) 0.2845(2) 0.0324(10) Uani 1 2 a d D . .
H2N H 0.994(3) 1.290(4) 0.3169(17) 0.006(10) Uiso 1 2 a d D . .
C1 C 0.6999(5) 0.5875(6) 0.3866(3) 0.0331(12) Uani 1 2 a d . . .
H1 H 0.6560 0.4897 0.3767 0.040 Uiso 1 2 a calc . . .
C2 C 0.8314(5) 0.5909(6) 0.4234(3) 0.0324(12) Uani 1 2 a d . . .
H2 H 0.8747 0.4953 0.4386 0.039 Uiso 1 2 a calc . . .
C3 C 0.9014(7) 0.7339(8) 0.4383(4) 0.0319(16) Uani 1 2 a d . . .
C4 C 0.8334(4) 0.8722(10) 0.4143(2) 0.0274(11) Uani 1 2 a d . . .
C5 C 0.7844(5) 1.1238(6) 0.3720(3) 0.0280(11) Uani 1 2 a d . . .
H5 H 0.7720 1.2262 0.3971 0.034 Uiso 1 2 a calc . . .
C6 C 0.8313(4) 1.1516(6) 0.2969(3) 0.0279(11) Uani 1 2 a d . . .
C7 C 0.7721(5) 1.0889(6) 0.2311(3) 0.0271(11) Uani 1 2 a d . . .
C8 C 0.6503(5) 0.9798(6) 0.2263(3) 0.0293(11) Uani 1 2 a d . . .
H8A H 0.6811 0.8699 0.2328 0.035 Uiso 1 2 a calc . . .
H8B H 0.5968 0.9897 0.1772 0.035 Uiso 1 2 a calc . . .
C9 C 0.4462(4) 0.9052(10) 0.2957(2) 0.0277(12) Uani 1 2 a d . . .
H9 H 0.3889 0.9009 0.2468 0.033 Uiso 1 2 a calc . . .
C10 C 0.4951(6) 0.7353(7) 0.3149(3) 0.0345(13) Uani 1 2 a d . . .
H10A H 0.4253 0.6815 0.3404 0.041 Uiso 1 2 a calc . . .
H10B H 0.5032 0.6782 0.2682 0.041 Uiso 1 2 a calc . . .
C11 C 0.6322(7) 0.7255(8) 0.3642(4) 0.0270(16) Uani 1 2 a d . . .
C12 C 0.6995(4) 0.8683(10) 0.3811(2) 0.0295(13) Uani 1 2 a d . . .
C13 C 0.6474(6) 1.0271(9) 0.3653(3) 0.0271(15) Uani 1 2 a d . . .
C14 C 0.5615(5) 1.0255(6) 0.2883(3) 0.0258(11) Uani 1 2 a d . . .
C15 C 0.5602(5) 1.0850(6) 0.4264(3) 0.0309(11) Uani 1 2 a d . . .
H15A H 0.6156 1.0818 0.4752 0.037 Uiso 1 2 a calc . . .
H15B H 0.5322 1.1949 0.4162 0.037 Uiso 1 2 a calc . . .
C16 C 0.4343(5) 0.9830(7) 0.4287(3) 0.0387(13) Uani 1 2 a d . . .
H16A H 0.4616 0.8770 0.4467 0.046 Uiso 1 2 a calc . . .
H16B H 0.3752 1.0291 0.4633 0.046 Uiso 1 2 a calc . . .
C17 C 0.2195(4) 0.8920(12) 0.3533(2) 0.0407(11) Uani 1 2 a d . . .
H17A H 0.2344 0.7819 0.3693 0.049 Uiso 1 2 a calc . . .
H17B H 0.1696 0.9451 0.3903 0.049 Uiso 1 2 a calc . . .
C18 C 0.1338(4) 0.8940(13) 0.2802(3) 0.0463(12) Uani 1 2 a d . . .
H18 H 0.1087 1.0008 0.2605 0.056 Uiso 1 2 a calc . . .
C19 C 0.0237(6) 0.7697(8) 0.2643(4) 0.0549(17) Uani 1 2 a d . . .
H19A H 0.0178 0.6864 0.3016 0.066 Uiso 1 2 a calc . . .
H19B H -0.0645 0.8030 0.2380 0.066 Uiso 1 2 a calc . . .
C20 C 0.1447(5) 0.7694(8) 0.2217(3) 0.0533(16) Uani 1 2 a d . . .
H20A H 0.1307 0.8023 0.1692 0.064 Uiso 1 2 a calc . . .
H20B H 0.2130 0.6856 0.2328 0.064 Uiso 1 2 a calc . . .
C21 C 0.9449(5) 1.2560(6) 0.2095(3) 0.0330(12) Uani 1 2 a d . . .
C22 C 1.0334(5) 1.3429(7) 0.1698(3) 0.0476(19) Uani 1 2 a d . . .
H22 H 1.1002 1.4102 0.1945 0.057 Uiso 1 2 a calc . . .
C23 C 1.0195(6) 1.3267(8) 0.0936(4) 0.0576(19) Uani 1 2 a d . . .
H23 H 1.0786 1.3826 0.0656 0.069 Uiso 1 2 a calc . . .
C24 C 0.9190(6) 1.2285(9) 0.0569(3) 0.0553(17) Uani 1 2 a d . . .
H24 H 0.9106 1.2221 0.0045 0.066 Uiso 1 2 a calc . . .
C25 C 0.8322(5) 1.1411(8) 0.0955(3) 0.0449(14) Uani 1 2 a d . . .
H25 H 0.7666 1.0736 0.0701 0.054 Uiso 1 2 a calc . . .
C26 C 0.8435(5) 1.1546(6) 0.1734(3) 0.0329(12) Uani 1 2 a d . . .
C27 C 0.4060(5) 1.2011(6) 0.2112(3) 0.0349(12) Uani 1 2 a d . . .
H27A H 0.3134 1.1772 0.2234 0.042 Uiso 1 2 a calc . . .
H27B H 0.4269 1.1292 0.1714 0.042 Uiso 1 2 a calc . . .
C28 C 0.4125(5) 1.3698(11) 0.1851(2) 0.0435(15) Uani 1 2 a d . . .
H28A H 0.3460 1.3841 0.1408 0.052 Uiso 1 2 a calc . . .
H28B H 0.3859 1.4400 0.2243 0.052 Uiso 1 2 a calc . . .
C29 C 0.5506(5) 1.4171(9) 0.1665(3) 0.050(2) Uani 1 2 a d . . .
H29A H 0.5869 1.3304 0.1384 0.060 Uiso 1 2 a calc . . .
H29B H 0.6110 1.4283 0.2134 0.060 Uiso 1 2 a calc . . .
C30 C 0.5594(6) 1.5667(6) 0.1223(3) 0.0390(13) Uani 1 2 a d . . .
C31 C 0.6856(7) 1.6023(8) 0.0969(4) 0.0638(19) Uani 1 2 a d . . .
H31 H 0.7630 1.5399 0.1122 0.077 Uiso 1 2 a calc . . .
C32 C 0.6962(10) 1.7269(12) 0.0504(5) 0.090(3) Uani 1 2 a d . . .
H32 H 0.7807 1.7484 0.0327 0.107 Uiso 1 2 a calc . . .
C33 C 0.5880(12) 1.8199(10) 0.0292(4) 0.089(3) Uani 1 2 a d . . .
H33 H 0.5974 1.9048 -0.0036 0.107 Uiso 1 2 a calc . . .
C34 C 0.4650(9) 1.7926(8) 0.0546(4) 0.071(2) Uani 1 2 a d . . .
H34 H 0.3902 1.8597 0.0403 0.085 Uiso 1 2 a calc . . .
C35 C 0.4503(6) 1.6666(7) 0.1013(3) 0.0475(15) Uani 1 2 a d . . .
H35 H 0.3654 1.6482 0.1191 0.057 Uiso 1 2 a calc . . .

loop_
_atom_site_aniso_label
_atom_site_aniso_U_11
_atom_site_aniso_U_22
_atom_site_aniso_U_33
_atom_site_aniso_U_23
_atom_site_aniso_U_13
_atom_site_aniso_U_12
I1 0.03602(16) 0.0516(2) 0.03874(17) -0.0019(3) 0.00275(11) -0.0058(3)
O1 0.032(2) 0.031(2) 0.045(2) 0.0071(17) -0.0076(16) -0.0015(17)
O2 0.028(2) 0.024(2) 0.031(2) 0.0017(17) -0.0032(17) 0.0023(19)
O3 0.0320(18) 0.026(2) 0.0298(18) 0.0070(14) -0.0019(14) 0.0027(15)
N1 0.029(2) 0.036(3) 0.035(2) 0.006(2) 0.0117(18) 0.000(2)
N2 0.027(2) 0.028(3) 0.039(3) 0.001(2) -0.0061(19) -0.009(2)
C1 0.038(3) 0.022(3) 0.040(3) 0.002(2) 0.008(2) -0.009(3)
C2 0.039(3) 0.019(3) 0.040(3) 0.009(2) 0.007(2) 0.004(2)
C3 0.039(4) 0.026(4) 0.031(3) 0.001(3) 0.005(3) 0.006(3)
C4 0.031(2) 0.023(3) 0.029(2) -0.001(3) 0.0063(16) -0.010(4)
C5 0.037(3) 0.016(3) 0.030(3) 0.002(2) -0.003(2) 0.003(2)
C6 0.023(2) 0.026(3) 0.033(3) 0.005(2) -0.001(2) 0.003(2)
C7 0.028(3) 0.023(3) 0.030(3) 0.001(2) 0.001(2) 0.000(2)
C8 0.029(3) 0.033(3) 0.026(3) -0.001(2) 0.0044(19) -0.001(2)
C9 0.024(2) 0.032(4) 0.027(2) -0.002(3) 0.0051(15) 0.004(3)
C10 0.033(3) 0.028(3) 0.042(3) -0.002(3) 0.005(2) -0.004(3)
C11 0.030(3) 0.011(3) 0.040(4) 0.000(3) 0.003(3) -0.011(3)
C12 0.031(2) 0.033(4) 0.025(2) 0.001(3) 0.0041(17) 0.012(4)
C13 0.029(3) 0.031(4) 0.022(3) -0.001(3) 0.003(3) -0.007(3)
C14 0.025(3) 0.023(3) 0.028(3) 0.003(2) 0.002(2) -0.007(2)
C15 0.041(3) 0.025(3) 0.027(3) -0.002(2) 0.005(2) 0.008(2)
C16 0.042(3) 0.046(4) 0.029(3) 0.003(2) 0.006(2) 0.009(3)
C17 0.032(2) 0.037(3) 0.056(3) 0.000(5) 0.0166(19) -0.002(5)
C18 0.035(2) 0.041(3) 0.063(3) 0.002(5) 0.005(2) -0.007(5)
C19 0.032(3) 0.057(4) 0.077(4) -0.010(3) 0.007(3) -0.003(3)
C20 0.033(3) 0.061(4) 0.065(4) -0.012(3) 0.005(3) -0.003(3)
C21 0.027(3) 0.030(3) 0.042(3) 0.007(2) 0.004(2) 0.000(2)
C22 0.036(3) 0.055(6) 0.054(3) 0.004(3) 0.013(2) -0.008(3)
C23 0.046(3) 0.069(5) 0.061(4) 0.012(3) 0.019(3) -0.012(3)
C24 0.056(4) 0.075(5) 0.039(3) 0.002(3) 0.021(3) -0.008(4)
C25 0.045(3) 0.051(4) 0.040(3) -0.004(3) 0.011(3) -0.006(3)
C26 0.029(3) 0.034(3) 0.036(3) 0.006(2) 0.007(2) -0.001(2)
C27 0.031(3) 0.035(3) 0.036(3) 0.004(2) -0.008(2) -0.005(2)
C28 0.045(3) 0.047(4) 0.038(3) 0.020(4) 0.0008(19) -0.006(4)
C29 0.046(3) 0.056(6) 0.048(3) 0.012(3) 0.004(2) -0.003(3)
C30 0.061(4) 0.024(3) 0.031(3) 0.002(2) -0.002(2) -0.007(3)
C31 0.061(4) 0.051(5) 0.083(5) 0.000(4) 0.025(4) -0.009(4)
C32 0.105(7) 0.092(7) 0.078(6) 0.016(5) 0.041(5) -0.035(6)
C33 0.145(8) 0.076(6) 0.044(4) 0.016(3) -0.007(5) -0.050(6)
C34 0.109(6) 0.042(4) 0.052(4) 0.013(3) -0.034(4) -0.010(4)
C35 0.063(4) 0.036(4) 0.041(3) 0.010(3) -0.006(3) -0.005(3)

loop_
_atom_type_symbol
_atom_type_description
_atom_type_scat_dispersion_real
_atom_type_scat_dispersion_imag
_atom_type_scat_source
C C 0.0033 0.0016 'International Tables Vol C Tables 4.2.6.8 and 6.1.1.4'
H H 0.0000 0.0000 'International Tables Vol C Tables 4.2.6.8 and 6.1.1.4'
N N 0.0061 0.0033 'International Tables Vol C Tables 4.2.6.8 and 6.1.1.4'
O O 0.0106 0.0060 'International Tables Vol C Tables 4.2.6.8 and 6.1.1.4'
I I -0.4742 1.8119 'International Tables Vol C Tables 4.2.6.8 and 6.1.1.4'

loop_
_geom_angle_atom_site_label_1
_geom_angle_atom_site_label_2
_geom_angle_atom_site_label_3
_geom_angle
_geom_angle_site_symmetry_1
_geom_angle_site_symmetry_3
_geom_angle_publ_flag
H1O O1 C3 100(6) . . ?
C4 O2 C5 105.8(4) . . ?
C14 O3 C27 117.9(4) . . ?
H1N N1 C16 109(4) . . ?
H1N N1 C17 97(4) . . ?
C16 N1 C17 112.2(4) . . ?
H1N N1 C9 111(4) . . ?
C16 N1 C9 111.6(4) . . ?
C17 N1 C9 115.4(5) . . ?
H2N N2 C21 124(3) . . ?
H2N N2 C6 126(3) . . ?
C21 N2 C6 107.9(4) . . ?
C11 C1 C2 121.0(5) . . ?
C1 C2 C3 121.4(5) . . ?
O1 C3 C4 118.7(6) . . ?
O1 C3 C2 124.0(6) . . ?
C4 C3 C2 117.2(6) . . ?
O2 C4 C12 112.3(6) . . ?
O2 C4 C3 126.8(4) . . ?
C12 C4 C3 120.9(7) . . ?
C6 C5 O2 110.8(4) . . ?
C6 C5 C13 111.2(4) . . ?
O2 C5 C13 104.7(4) . . ?
C7 C6 N2 110.7(4) . . ?
C7 C6 C5 125.3(4) . . ?
N2 C6 C5 123.8(4) . . ?
C6 C7 C26 106.5(4) . . ?
C6 C7 C8 123.1(4) . . ?
C26 C7 C8 130.4(4) . . ?
C7 C8 C14 108.4(4) . . ?
N1 C9 C14 107.5(5) . . ?
N1 C9 C10 112.4(4) . . ?
C14 C9 C10 114.9(4) . . ?
C11 C10 C9 114.4(5) . . ?
C1 C11 C12 117.8(5) . . ?
C1 C11 C10 125.4(6) . . ?
C12 C11 C10 116.4(6) . . ?
C4 C12 C11 121.3(7) . . ?
C4 C12 C13 111.0(6) . . ?
C11 C12 C13 127.6(4) . . ?
C12 C13 C14 108.2(5) . . ?
C12 C13 C15 111.4(5) . . ?
C14 C13 C15 110.6(5) . . ?
C12 C13 C5 100.8(5) . . ?
C14 C13 C5 116.8(5) . . ?
C15 C13 C5 108.7(5) . . ?
O3 C14 C9 109.0(4) . . ?
O3 C14 C13 107.6(4) . . ?
C9 C14 C13 105.1(4) . . ?
O3 C14 C8 111.5(4) . . ?
C9 C14 C8 112.3(4) . . ?
C13 C14 C8 110.9(4) . . ?
C16 C15 C13 111.0(4) . . ?
N1 C16 C15 110.1(4) . . ?
C18 C17 N1 113.7(5) . . ?
C17 C18 C20 122.5(7) . . ?
C17 C18 C19 118.9(7) . . ?
C20 C18 C19 59.1(5) . . ?
C20 C19 C18 60.1(4) . . ?
C19 C20 C18 60.8(4) . . ?
N2 C21 C22 129.3(5) . . ?
N2 C21 C26 108.6(4) . . ?
C22 C21 C26 122.1(5) . . ?
C23 C22 C21 117.5(5) . . ?
C22 C23 C24 121.2(5) . . ?
C25 C24 C23 121.7(5) . . ?
C24 C25 C26 118.6(5) . . ?
C25 C26 C21 118.8(4) . . ?
C25 C26 C7 135.0(5) . . ?
C21 C26 C7 106.2(4) . . ?
O3 C27 C28 109.4(4) . . ?
C29 C28 C27 113.4(6) . . ?
C28 C29 C30 117.0(6) . . ?
C35 C30 C31 117.8(5) . . ?
C35 C30 C29 124.7(5) . . ?
C31 C30 C29 117.4(5) . . ?
C32 C31 C30 120.1(7) . . ?
C33 C32 C31 121.1(7) . . ?
C32 C33 C34 120.7(7) . . ?
C33 C34 C35 119.8(7) . . ?
C34 C35 C30 120.6(6) . . ?

loop_
_geom_bond_atom_site_label_1
_geom_bond_atom_site_label_2
_geom_bond_distance
_geom_bond_site_symmetry_2
_geom_bond_publ_flag
O1 H1O 0.85(2) . ?
O1 C3 1.372(8) . ?
O2 C4 1.372(10) . ?
O2 C5 1.500(6) . ?
O3 C14 1.422(6) . ?
O3 C27 1.432(6) . ?
N1 H1N 0.88(2) . ?
N1 C16 1.498(6) . ?
N1 C17 1.510(7) . ?
N1 C9 1.523(6) . ?
N2 H2N 0.832(19) . ?
N2 C21 1.367(6) . ?
N2 C6 1.371(6) . ?
C1 C11 1.380(8) . ?
C1 C2 1.383(7) . ?
C2 C3 1.401(9) . ?
C3 C4 1.391(11) . ?
C4 C12 1.382(6) . ?
C5 C6 1.496(7) . ?
C5 C13 1.567(8) . ?
C6 C7 1.366(7) . ?
C7 C26 1.431(7) . ?
C7 C8 1.504(7) . ?
C8 C14 1.542(7) . ?
C9 C14 1.539(8) . ?
C9 C10 1.541(10) . ?
C10 C11 1.528(8) . ?
C11 C12 1.393(11) . ?
C12 C13 1.453(12) . ?
C13 C14 1.540(8) . ?
C13 C15 1.549(8) . ?
C15 C16 1.511(7) . ?
C17 C18 1.480(6) . ?
C18 C20 1.502(10) . ?
C18 C19 1.512(10) . ?
C19 C20 1.486(8) . ?
C21 C22 1.395(7) . ?
C21 C26 1.414(7) . ?
C22 C23 1.371(8) . ?
C23 C24 1.396(9) . ?
C24 C25 1.375(8) . ?
C25 C26 1.400(7) . ?
C27 C28 1.505(10) . ?
C28 C29 1.488(7) . ?
C29 C30 1.501(9) . ?
C30 C35 1.383(8) . ?
C30 C31 1.401(8) . ?
C31 C32 1.357(11) . ?
C32 C33 1.342(12) . ?
C33 C34 1.360(11) . ?
C34 C35 1.375(9) . ?
